data_7101503
loop_
_publ_author_name
'Tatsuya Fujii'
'Syuhei Yamaguchi'
'Yasuhiro Funahashi'
'Tomohiro Ozawa'
'Takehiko Tosha'
'Teizo Kitagawa'
'Hideki Masuda'

_publ_section_title
;
Mononuclear copper(II)--hydroperoxo complex derived from reaction of
copper(I) complex with dioxygen as a model of D\bM and PHM
;
_journal_issue 42
_journal_name_full 'Chemical Communications'
_journal_paper_doi 10.1039/b609673e
_journal_year 2006
_chemical_formula_moiety 'C29 H36 Cl Cu N6 O6.50 '
_chemical_formula_sum 'C29 H36 Cl Cu N6 O6.5'
_chemical_formula_weight 671.64
_space_group_IT_number 2
_space_group_name_Hall '-P 1'
_space_group_name_H-M_alt 'P -1'
_symmetry_cell_setting triclinic
_symmetry_Int_Tables_number 2
_symmetry_space_group_name_Hall '-P 1'
_symmetry_space_group_name_H-M 'P -1'
_cell_angle_alpha 112.72(13)
_cell_angle_beta 91.375(9)
_cell_angle_gamma 98.20(4)
_cell_formula_units_Z 2
_cell_length_a 9.973(5)
_cell_length_b 12.38(3)
_cell_length_c 14.08(3)
_cell_measurement_reflns_used 86
_cell_measurement_temperature 173.1
_cell_measurement_theta_max 27.5
_cell_measurement_theta_min 3.1
_cell_volume 1581(5)
_computing_cell_refinement CrystalClear
_computing_data_collection CrystalClear
_computing_data_reduction CrystalStructure
_computing_publication_material 'CrystalStructure 3.7.0'
_computing_structure_refinement CRYSTALS
_computing_structure_solution SIR92
_diffrn_detector_area_resol_mean 7.31
_diffrn_measured_fraction_theta_full 0.959
_diffrn_measured_fraction_theta_max 0.959
_diffrn_measurement_device_type 'Rigaku Mercury'
_diffrn_measurement_method \w
_diffrn_radiation_type 'Mo K\a'
_diffrn_radiation_wavelength 0.71070
_diffrn_reflns_av_R_equivalents 0.025
_diffrn_reflns_limit_h_max 12
_diffrn_reflns_limit_h_min -12
_diffrn_reflns_limit_k_max 12
_diffrn_reflns_limit_k_min -16
_diffrn_reflns_limit_l_max 18
_diffrn_reflns_limit_l_min -17
_diffrn_reflns_number 12632
_diffrn_reflns_theta_full 27.48
_diffrn_reflns_theta_max 27.48
_exptl_absorpt_coefficient_mu 0.827
_exptl_absorpt_correction_type none
_exptl_crystal_colour red
_exptl_crystal_density_diffrn 1.411
_exptl_crystal_density_method 'not measured'
_exptl_crystal_description block
_exptl_crystal_F_000 700.00
_exptl_crystal_size_max 0.20
_exptl_crystal_size_mid 0.20
_exptl_crystal_size_min 0.10
_refine_diff_density_max 1.37
_refine_diff_density_min -0.49
_refine_ls_extinction_method none
_refine_ls_goodness_of_fit_ref 1.001
_refine_ls_hydrogen_treatment refall
_refine_ls_number_parameters 427
_refine_ls_number_reflns 5318
_refine_ls_R_factor_gt 0.0597
_refine_ls_shift/su_max 0.0000
_refine_ls_structure_factor_coef Fsqd
_refine_ls_weighting_details 'w = 1/[0.0049Fo^2^ + 1.0000\s(Fo^2^)]/(4Fo^2^)'
_refine_ls_weighting_scheme calc
_refine_ls_wR_factor_ref 0.1775
_reflns_number_gt 5268
_reflns_number_total 6943
_reflns_threshold_expression F^2^>2.0\s(F^2^)
_cod_data_source_file b609673e.txt
_cod_original_formula_sum 'C29 H36 Cl Cu N6 O6.50 '
_cod_database_code 7101503

loop_
_symmetry_equiv_pos_site_id
_symmetry_equiv_pos_as_xyz
1 +X,+Y,+Z
2 -X,-Y,-Z

loop_
_atom_site_label
_atom_site_type_symbol
_atom_site_fract_x
_atom_site_fract_y
_atom_site_fract_z
_atom_site_U_iso_or_equiv
_atom_site_adp_type
_atom_site_occupancy
_atom_site_symmetry_multiplicity
_atom_site_calc_flag
_atom_site_refinement_flags
Cu(1) Cu 0.28553(5) 0.26077(4) 0.67598(3) 0.02630(13) Uani 1.00 1 d .
Cl(1) Cl 0.27818(10) 0.26563(8) 0.21235(6) 0.0285(2) Uani 1.00 1 d .
O(1) O 0.1482(2) 0.1724(2) 0.7512(2) 0.0314(7) Uani 1.00 1 d .
O(2) O 0.2198(3) -0.2093(2) 0.4292(2) 0.0415(8) Uani 1.00 1 d .
O(3) O 0.2947(3) 0.3465(2) 0.3176(2) 0.0417(8) Uani 1.00 1 d .
O(4) O 0.1667(3) 0.1728(3) 0.1967(2) 0.0554(10) Uani 1.00 1 d .
O(5) O 0.4015(3) 0.2179(2) 0.1844(2) 0.0444(9) Uani 1.00 1 d .
O(6) O 0.2507(3) 0.3292(2) 0.1473(2) 0.0343(7) Uani 1.00 1 d .
O(7) O 0.6225(10) 0.0498(9) 0.0231(7) 0.083(2) Uiso 0.50 1 d P
N(1) N 0.4513(3) 0.3947(2) 0.6606(2) 0.0261(8) Uani 1.00 1 d .
N(2) N 0.4199(3) 0.3083(2) 0.8125(2) 0.0237(7) Uani 1.00 1 d .
N(3) N 0.2579(3) 0.2534(3) 0.9138(2) 0.0280(8) Uani 1.00 1 d .
N(4) N 0.3467(3) 0.1604(2) 0.5396(2) 0.0237(7) Uani 1.00 1 d .
N(5) N 0.2429(3) -0.0168(2) 0.5433(2) 0.0270(8) Uani 1.00 1 d .
N(6) N 0.1863(3) 0.4041(2) 0.7054(2) 0.0267(7) Uani 1.00 1 d .
C(1) C 0.5739(3) 0.3758(3) 0.7071(2) 0.0275(9) Uani 1.00 1 d .
C(2) C 0.5461(3) 0.3608(3) 0.8068(2) 0.0241(8) Uani 1.00 1 d .
C(3) C 0.6462(4) 0.3975(3) 0.8861(3) 0.0300(9) Uani 1.00 1 d .
C(4) C 0.6169(4) 0.3791(4) 0.9759(3) 0.0342(10) Uani 1.00 1 d .
C(5) C 0.4895(4) 0.3274(3) 0.9833(3) 0.0313(10) Uani 1.00 1 d .
C(6) C 0.3904(3) 0.2945(3) 0.8992(2) 0.0259(9) Uani 1.00 1 d .
C(7) C 0.1449(4) 0.2052(3) 0.8449(2) 0.0262(9) Uani 1.00 1 d .
C(8) C 0.0101(4) 0.1960(3) 0.8940(2) 0.0296(10) Uani 1.00 1 d .
C(9) C 0.0112(4) 0.1160(4) 0.9532(3) 0.0419(12) Uani 1.00 1 d .
C(10) C -0.1082(4) 0.1416(4) 0.8098(3) 0.0410(12) Uani 1.00 1 d .
C(11) C -0.0087(4) 0.3222(4) 0.9663(3) 0.0405(12) Uani 1.00 1 d .
C(12) C 0.4450(4) 0.3572(3) 0.5488(2) 0.0300(10) Uani 1.00 1 d .
C(13) C 0.4222(3) 0.2229(3) 0.4942(2) 0.0248(9) Uani 1.00 1 d .
C(14) C 0.4719(4) 0.1690(4) 0.3990(3) 0.0339(10) Uani 1.00 1 d .
C(15) C 0.4447(4) 0.0476(4) 0.3493(3) 0.0347(10) Uani 1.00 1 d .
C(16) C 0.3697(4) -0.0180(3) 0.3940(2) 0.0304(9) Uani 1.00 1 d .
C(17) C 0.3211(3) 0.0405(3) 0.4902(2) 0.0243(8) Uani 1.00 1 d .
C(18) C 0.1949(4) -0.1359(3) 0.5112(2) 0.0276(9) Uani 1.00 1 d .
C(19) C 0.1033(4) -0.1714(3) 0.5842(3) 0.0314(10) Uani 1.00 1 d .
C(20) C 0.1675(4) -0.1170(3) 0.6954(3) 0.0368(11) Uani 1.00 1 d .
C(21) C -0.0308(4) -0.1309(5) 0.5761(3) 0.0454(13) Uani 1.00 1 d .
C(22) C 0.0820(6) -0.3070(4) 0.5497(3) 0.0545(15) Uani 1.00 1 d .
C(23) C 0.4155(4) 0.5117(3) 0.7138(3) 0.0301(9) Uani 1.00 1 d .
C(24) C 0.2653(3) 0.5101(3) 0.7258(2) 0.0245(9) Uani 1.00 1 d .
C(25) C 0.2134(4) 0.6146(3) 0.7579(3) 0.0340(11) Uani 1.00 1 d .
C(26) C 0.0764(4) 0.6132(4) 0.7708(3) 0.0374(11) Uani 1.00 1 d .
C(27) C -0.0057(4) 0.5050(4) 0.7495(3) 0.0348(11) Uani 1.00 1 d .
C(28) C 0.0517(4) 0.4049(3) 0.7179(2) 0.0301(9) Uani 1.00 1 d .
C(29) C 0.5452(16) -0.0471(14) 0.1079(11) 0.081(4) Uiso 0.50 1 d P
C(30) C 0.5258(13) -0.0133(12) 0.0416(9) 0.065(3) Uiso 0.50 1 d P
H(1) H 0.6031 0.3064 0.6601 0.034 Uiso 1.00 1 c R
H(2) H 0.6434 0.4424 0.7212 0.033 Uiso 1.00 1 c R
H(3) H 0.7339 0.4349 0.8803 0.037 Uiso 1.00 1 c R
H(4) H 0.6852 0.4025 1.0314 0.041 Uiso 1.00 1 c R
H(5) H 0.4679 0.3137 1.0435 0.039 Uiso 1.00 1 c R
H(6) H -0.0234 0.0363 0.9083 0.052 Uiso 1.00 1 c R
H(7) H -0.0441 0.1408 1.0093 0.052 Uiso 1.00 1 c R
H(8) H 0.1017 0.1209 0.9790 0.052 Uiso 1.00 1 c R
H(9) H -0.1418 0.2030 0.7967 0.049 Uiso 1.00 1 c R
H(10) H -0.1787 0.0992 0.8322 0.049 Uiso 1.00 1 c R
H(11) H -0.0775 0.0889 0.7483 0.049 Uiso 1.00 1 c R
H(12) H 0.0309 0.3399 1.0337 0.046 Uiso 1.00 1 c R
H(13) H -0.1029 0.3267 0.9688 0.046 Uiso 1.00 1 c R
H(14) H 0.0345 0.3779 0.9408 0.046 Uiso 1.00 1 c R
H(15) H 0.3721 0.3866 0.5272 0.037 Uiso 1.00 1 c R
H(16) H 0.5282 0.3889 0.5307 0.037 Uiso 1.00 1 c R
H(17) H 0.5243 0.2156 0.3687 0.043 Uiso 1.00 1 c R
H(18) H 0.4780 0.0095 0.2840 0.039 Uiso 1.00 1 c R
H(19) H 0.3508 -0.1021 0.3605 0.035 Uiso 1.00 1 c R
H(20) H 0.2213 -0.1693 0.7063 0.043 Uiso 1.00 1 c R
H(21) H 0.0980 -0.1045 0.7416 0.043 Uiso 1.00 1 c R
H(22) H 0.2234 -0.0432 0.7076 0.043 Uiso 1.00 1 c R
H(23) H -0.0277 -0.0524 0.6259 0.056 Uiso 1.00 1 c R
H(24) H -0.1018 -0.1825 0.5885 0.056 Uiso 1.00 1 c R
H(25) H -0.0474 -0.1325 0.5088 0.056 Uiso 1.00 1 c R
H(26) H 0.0037 -0.3417 0.5019 0.062 Uiso 1.00 1 c R
H(27) H 0.0694 -0.3265 0.6082 0.062 Uiso 1.00 1 c R
H(28) H 0.1593 -0.3367 0.5177 0.062 Uiso 1.00 1 c R
H(29) H 0.4628 0.5466 0.7807 0.035 Uiso 1.00 1 c R
H(30) H 0.4432 0.5586 0.6758 0.036 Uiso 1.00 1 c R
H(31) H 0.2718 0.6875 0.7713 0.043 Uiso 1.00 1 c R
H(32) H 0.0393 0.6847 0.7935 0.047 Uiso 1.00 1 c R
H(33) H -0.1005 0.5007 0.7569 0.042 Uiso 1.00 1 c R
H(34) H -0.0055 0.3313 0.7038 0.035 Uiso 1.00 1 c R
H(35) H 0.2439 0.2600 0.9822 0.034 Uiso 1.00 1 c R
H(36) H 0.2204 0.0326 0.6096 0.032 Uiso 1.00 1 c R

loop_
_atom_site_aniso_label
_atom_site_aniso_U_11
_atom_site_aniso_U_22
_atom_site_aniso_U_33
_atom_site_aniso_U_12
_atom_site_aniso_U_13
_atom_site_aniso_U_23
Cu(1) 0.0266(2) 0.0251(2) 0.0249(2) 0.00083(18) 0.00402(18) 0.00846(19)
Cl(1) 0.0281(4) 0.0300(4) 0.0268(4) -0.0012(3) 0.0026(3) 0.0124(3)
O(1) 0.0308(14) 0.0345(15) 0.0256(14) -0.0014(11) 0.0064(11) 0.0104(11)
O(2) 0.0427(18) 0.0289(15) 0.0398(16) 0.0013(12) 0.0123(13) 0.0003(13)
O(3) 0.0494(19) 0.0478(19) 0.0241(14) 0.0077(15) 0.0054(13) 0.0100(13)
O(4) 0.050(2) 0.057(2) 0.055(2) -0.0278(17) -0.0085(17) 0.0315(18)
O(5) 0.0453(18) 0.0444(18) 0.0452(18) 0.0169(15) 0.0086(14) 0.0161(15)
O(6) 0.0379(16) 0.0355(15) 0.0327(15) 0.0060(12) 0.0032(12) 0.0169(12)
N(1) 0.0231(15) 0.0255(16) 0.0309(16) 0.0036(12) 0.0023(12) 0.0127(13)
N(2) 0.0230(15) 0.0241(15) 0.0236(15) 0.0032(12) 0.0051(11) 0.0090(12)
N(3) 0.0238(15) 0.0379(18) 0.0220(15) 0.0027(13) 0.0042(11) 0.0124(13)
N(4) 0.0246(15) 0.0253(15) 0.0224(15) 0.0046(12) 0.0025(11) 0.0104(12)
N(5) 0.0326(17) 0.0231(15) 0.0246(15) 0.0034(13) 0.0056(13) 0.0089(12)
N(6) 0.0254(16) 0.0255(15) 0.0260(15) 0.0019(12) 0.0022(12) 0.0075(12)
C(1) 0.0221(18) 0.0302(19) 0.0315(19) 0.0046(14) 0.0053(14) 0.0133(16)
C(2) 0.0237(17) 0.0203(16) 0.0271(18) 0.0076(13) 0.0042(14) 0.0065(14)
C(3) 0.0209(18) 0.036(2) 0.034(2) 0.0008(15) 0.0008(15) 0.0171(17)
C(4) 0.0251(19) 0.051(2) 0.028(2) 0.0055(17) -0.0010(15) 0.0171(18)
C(5) 0.028(2) 0.040(2) 0.030(2) 0.0062(16) 0.0009(16) 0.0187(17)
C(6) 0.0249(18) 0.0250(17) 0.0263(18) 0.0033(14) 0.0017(14) 0.0088(14)
C(7) 0.0291(19) 0.0240(17) 0.0253(18) 0.0017(14) 0.0022(14) 0.0106(14)
C(8) 0.0254(19) 0.036(2) 0.0273(19) 0.0034(16) 0.0052(15) 0.0130(16)
C(9) 0.033(2) 0.053(2) 0.043(2) -0.011(2) 0.0008(19) 0.029(2)
C(10) 0.029(2) 0.059(2) 0.033(2) -0.003(2) 0.0025(17) 0.020(2)
C(11) 0.031(2) 0.049(2) 0.036(2) 0.0127(19) 0.0039(17) 0.008(2)
C(12) 0.030(2) 0.035(2) 0.0268(19) -0.0010(16) 0.0011(15) 0.0165(16)
C(13) 0.0220(17) 0.0306(19) 0.0242(18) 0.0037(14) 0.0013(14) 0.0135(15)
C(14) 0.030(2) 0.047(2) 0.030(2) 0.0048(17) 0.0054(16) 0.0215(18)
C(15) 0.032(2) 0.042(2) 0.0241(19) 0.0057(17) 0.0052(15) 0.0063(17)
C(16) 0.033(2) 0.032(2) 0.0219(18) 0.0062(16) 0.0018(15) 0.0058(15)
C(17) 0.0240(18) 0.0267(17) 0.0225(17) 0.0062(14) -0.0003(14) 0.0094(14)
C(18) 0.0263(18) 0.0242(18) 0.030(2) 0.0054(14) -0.0010(15) 0.0083(15)
C(19) 0.036(2) 0.029(2) 0.029(2) -0.0001(16) -0.0053(16) 0.0128(16)
C(20) 0.049(2) 0.028(2) 0.030(2) 0.0030(18) -0.0026(18) 0.0089(17)
C(21) 0.026(2) 0.070(3) 0.044(2) 0.001(2) 0.0034(18) 0.029(2)
C(22) 0.090(4) 0.028(2) 0.036(2) -0.012(2) -0.009(2) 0.0115(19)
C(23) 0.0262(19) 0.0271(19) 0.035(2) -0.0017(15) -0.0001(15) 0.0128(16)
C(24) 0.0268(18) 0.0268(18) 0.0207(17) 0.0035(14) -0.0011(13) 0.0108(14)
C(25) 0.040(2) 0.032(2) 0.034(2) 0.0088(17) 0.0055(17) 0.0165(17)
C(26) 0.048(2) 0.039(2) 0.032(2) 0.025(2) 0.0139(18) 0.0145(18)
C(27) 0.028(2) 0.049(2) 0.029(2) 0.0074(18) 0.0045(16) 0.0157(18)
C(28) 0.0255(18) 0.035(2) 0.0273(19) 0.0042(16) 0.0014(15) 0.0103(16)

loop_
_atom_type_symbol
_atom_type_description
_atom_type_scat_dispersion_real
_atom_type_scat_dispersion_imag
_atom_type_scat_source
C C 0.003 0.002
;
International Tables for Crystallography
(1992, Vol. C, Tables 4.2.6.8 and 6.1.1.4)
;
H H 0.000 0.000
;
International Tables for Crystallography
(1992, Vol. C, Table 6.1.1.4)
;
Cl Cl 0.148 0.159
;
International Tables for Crystallography
(1992, Vol. C, Tables 4.2.6.8 and 6.1.1.4)
;
Cu Cu 0.320 1.265
;
International Tables for Crystallography
(1992, Vol. C, Tables 4.2.6.8 and 6.1.1.4)
;
N N 0.006 0.003
;
International Tables for Crystallography
(1992, Vol. C, Tables 4.2.6.8 and 6.1.1.4)
;
O O 0.011 0.006
;
International Tables for Crystallography
(1992, Vol. C, Tables 4.2.6.8 and 6.1.1.4)
;

loop_
_geom_angle_atom_site_label_1
_geom_angle_atom_site_label_2
_geom_angle_atom_site_label_3
_geom_angle
_geom_angle_site_symmetry_1
_geom_angle_site_symmetry_3
O(1) Cu(1) N(1) 158.51(10) . .
O(1) Cu(1) N(2) 84.08(11) . .
O(1) Cu(1) N(4) 117.84(11) . .
O(1) Cu(1) N(6) 95.97(13) . .
N(1) Cu(1) N(2) 77.22(13) . .
N(1) Cu(1) N(4) 80.83(11) . .
N(1) Cu(1) N(6) 78.86(13) . .
N(2) Cu(1) N(4) 118.00(12) . .
N(2) Cu(1) N(6) 104.66(11) . .
N(4) Cu(1) N(6) 126.64(14) . .
O(3) Cl(1) O(4) 109.9(2) . .
O(3) Cl(1) O(5) 109.62(19) . .
O(3) Cl(1) O(6) 108.99(19) . .
O(4) Cl(1) O(5) 110.7(2) . .
O(4) Cl(1) O(6) 109.1(2) . .
O(5) Cl(1) O(6) 108.5(2) . .
Cu(1) O(1) C(7) 124.5(2) . .
C(30) O(7) C(30) 58.1(9) . 65502
Cu(1) N(1) C(1) 104.0(2) . .
Cu(1) N(1) C(12) 101.0(2) . .
Cu(1) N(1) C(23) 107.9(2) . .
C(1) N(1) C(12) 114.9(3) . .
C(1) N(1) C(23) 114.0(2) . .
C(12) N(1) C(23) 113.4(3) . .
Cu(1) N(2) C(2) 113.7(2) . .
Cu(1) N(2) C(6) 127.3(2) . .
C(2) N(2) C(6) 119.0(3) . .
C(6) N(3) C(7) 130.1(3) . .
Cu(1) N(4) C(13) 114.1(2) . .
Cu(1) N(4) C(17) 127.9(2) . .
C(13) N(4) C(17) 118.0(3) . .
C(17) N(5) C(18) 127.7(3) . .
Cu(1) N(6) C(24) 116.5(2) . .
Cu(1) N(6) C(28) 126.2(2) . .
C(24) N(6) C(28) 116.8(3) . .
N(1) C(1) C(2) 110.8(3) . .
N(2) C(2) C(1) 116.9(3) . .
N(2) C(2) C(3) 122.4(4) . .
C(1) C(2) C(3) 120.7(3) . .
C(2) C(3) C(4) 118.7(3) . .
C(3) C(4) C(5) 119.6(3) . .
C(4) C(5) C(6) 118.4(4) . .
N(2) C(6) N(3) 121.3(3) . .
N(2) C(6) C(5) 121.8(3) . .
N(3) C(6) C(5) 116.8(3) . .
O(1) C(7) N(3) 123.7(3) . .
O(1) C(7) C(8) 121.4(3) . .
N(3) C(7) C(8) 114.9(3) . .
C(7) C(8) C(9) 110.3(3) . .
C(7) C(8) C(10) 110.0(3) . .
C(7) C(8) C(11) 108.1(3) . .
C(9) C(8) C(10) 107.8(3) . .
C(9) C(8) C(11) 111.0(3) . .
C(10) C(8) C(11) 109.5(3) . .
N(1) C(12) C(13) 111.5(3) . .
N(4) C(13) C(12) 117.1(3) . .
N(4) C(13) C(14) 122.3(3) . .
C(12) C(13) C(14) 120.4(4) . .
C(13) C(14) C(15) 119.2(4) . .
C(14) C(15) C(16) 119.7(3) . .
C(15) C(16) C(17) 119.1(3) . .
N(4) C(17) N(5) 114.0(3) . .
N(4) C(17) C(16) 121.7(3) . .
N(5) C(17) C(16) 124.3(3) . .
O(2) C(18) N(5) 122.8(4) . .
O(2) C(18) C(19) 121.6(3) . .
N(5) C(18) C(19) 115.5(3) . .
C(18) C(19) C(20) 111.9(3) . .
C(18) C(19) C(21) 107.0(4) . .
C(18) C(19) C(22) 109.3(3) . .
C(20) C(19) C(21) 111.2(3) . .
C(20) C(19) C(22) 107.3(4) . .
C(21) C(19) C(22) 110.2(3) . .
N(1) C(23) C(24) 113.7(2) . .
N(6) C(24) C(23) 117.8(3) . .
N(6) C(24) C(25) 122.2(3) . .
C(23) C(24) C(25) 120.0(3) . .
C(24) C(25) C(26) 119.9(4) . .
C(25) C(26) C(27) 118.3(4) . .
C(26) C(27) C(28) 118.9(4) . .
N(6) C(28) C(27) 123.8(3) . .
O(7) C(30) O(7) 121.9(13) . 65502
O(7) C(30) C(29) 117.9(14) . .
O(7) C(30) C(30) 74.2(11) . 65502
O(7) C(30) C(29) 120.2(13) 65502 .
O(7) C(30) C(30) 47.7(8) 65502 65502
C(29) C(30) C(30) 167.9(14) . 65502
C(6) N(3) H(35) 115.0 . .
C(7) N(3) H(35) 114.9 . .
C(17) N(5) H(36) 116.2 . .
C(18) N(5) H(36) 116.2 . .
N(1) C(1) H(1) 109.2 . .
N(1) C(1) H(2) 109.1 . .
C(2) C(1) H(1) 109.1 . .
C(2) C(1) H(2) 109.1 . .
H(1) C(1) H(2) 109.5 . .
C(2) C(3) H(3) 120.7 . .
C(4) C(3) H(3) 120.6 . .
C(3) C(4) H(4) 120.2 . .
C(5) C(4) H(4) 120.2 . .
C(4) C(5) H(5) 120.8 . .
C(6) C(5) H(5) 120.8 . .
C(8) C(9) H(6) 109.5 . .
C(8) C(9) H(7) 109.5 . .
C(8) C(9) H(8) 109.4 . .
H(6) C(9) H(7) 109.5 . .
H(6) C(9) H(8) 109.5 . .
H(7) C(9) H(8) 109.5 . .
C(8) C(10) H(9) 109.5 . .
C(8) C(10) H(10) 109.5 . .
C(8) C(10) H(11) 109.5 . .
H(9) C(10) H(10) 109.5 . .
H(9) C(10) H(11) 109.5 . .
H(10) C(10) H(11) 109.5 . .
C(8) C(11) H(12) 109.5 . .
C(8) C(11) H(13) 109.5 . .
C(8) C(11) H(14) 109.4 . .
H(12) C(11) H(13) 109.5 . .
H(12) C(11) H(14) 109.5 . .
H(13) C(11) H(14) 109.5 . .
N(1) C(12) H(15) 108.9 . .
N(1) C(12) H(16) 109.0 . .
C(13) C(12) H(15) 109.0 . .
C(13) C(12) H(16) 109.0 . .
H(15) C(12) H(16) 109.5 . .
C(13) C(14) H(17) 120.4 . .
C(15) C(14) H(17) 120.5 . .
C(14) C(15) H(18) 120.1 . .
C(16) C(15) H(18) 120.2 . .
C(15) C(16) H(19) 120.5 . .
C(17) C(16) H(19) 120.5 . .
C(19) C(20) H(20) 109.5 . .
C(19) C(20) H(21) 109.5 . .
C(19) C(20) H(22) 109.4 . .
H(20) C(20) H(21) 109.5 . .
H(20) C(20) H(22) 109.5 . .
H(21) C(20) H(22) 109.5 . .
C(19) C(21) H(23) 109.5 . .
C(19) C(21) H(24) 109.5 . .
C(19) C(21) H(25) 109.5 . .
H(23) C(21) H(24) 109.5 . .
H(23) C(21) H(25) 109.5 . .
H(24) C(21) H(25) 109.5 . .
C(19) C(22) H(26) 109.4 . .
C(19) C(22) H(27) 109.5 . .
C(19) C(22) H(28) 109.6 . .
H(26) C(22) H(27) 109.5 . .
H(26) C(22) H(28) 109.5 . .
H(27) C(22) H(28) 109.5 . .
N(1) C(23) H(29) 108.4 . .
N(1) C(23) H(30) 108.4 . .
C(24) C(23) H(29) 108.4 . .
C(24) C(23) H(30) 108.4 . .
H(29) C(23) H(30) 109.5 . .
C(24) C(25) H(31) 120.0 . .
C(26) C(25) H(31) 120.1 . .
C(25) C(26) H(32) 120.8 . .
C(27) C(26) H(32) 120.8 . .
C(26) C(27) H(33) 120.6 . .
C(28) C(27) H(33) 120.5 . .
N(6) C(28) H(34) 118.1 . .
C(27) C(28) H(34) 118.1 . .

loop_
_geom_bond_atom_site_label_1
_geom_bond_atom_site_label_2
_geom_bond_distance
_geom_bond_site_symmetry_2
Cu(1) O(1) 2.176(3) .
Cu(1) N(1) 2.245(3) .
Cu(1) N(2) 2.148(3) .
Cu(1) N(4) 2.008(2) .
Cu(1) N(6) 2.062(3) .
Cl(1) O(3) 1.422(2) .
Cl(1) O(4) 1.426(3) .
Cl(1) O(5) 1.438(3) .
Cl(1) O(6) 1.464(3) .
O(1) C(7) 1.224(4) .
O(2) C(18) 1.220(4) .
O(7) C(30) 1.250(18) .
O(7) C(30) 1.627(16) 65502
N(1) C(1) 1.464(5) .
N(1) C(12) 1.455(5) .
N(1) C(23) 1.452(5) .
N(2) C(2) 1.350(4) .
N(2) C(6) 1.331(5) .
N(3) C(6) 1.396(5) .
N(3) C(7) 1.370(4) .
N(4) C(13) 1.347(5) .
N(4) C(17) 1.356(4) .
N(5) C(17) 1.397(5) .
N(5) C(18) 1.371(5) .
N(6) C(24) 1.352(5) .
N(6) C(28) 1.359(5) .
C(1) C(2) 1.512(6) .
C(2) C(3) 1.369(5) .
C(3) C(4) 1.400(6) .
C(4) C(5) 1.364(5) .
C(5) C(6) 1.414(5) .
C(7) C(8) 1.536(5) .
C(8) C(9) 1.523(8) .
C(8) C(10) 1.529(5) .
C(8) C(11) 1.542(5) .
C(12) C(13) 1.517(5) .
C(13) C(14) 1.387(5) .
C(14) C(15) 1.373(6) .
C(15) C(16) 1.364(6) .
C(16) C(17) 1.402(5) .
C(18) C(19) 1.537(6) .
C(19) C(20) 1.527(5) .
C(19) C(21) 1.511(7) .
C(19) C(22) 1.538(6) .
C(23) C(24) 1.509(5) .
C(24) C(25) 1.377(6) .
C(25) C(26) 1.381(6) .
C(26) C(27) 1.386(6) .
C(27) C(28) 1.360(6) .
C(29) C(30) 1.18(2) .
C(30) C(30) 1.44(2) 65502
N(3) H(35) 0.950 .
N(5) H(36) 0.950 .
C(1) H(1) 0.950 .
C(1) H(2) 0.950 .
C(3) H(3) 0.950 .
C(4) H(4) 0.950 .
C(5) H(5) 0.950 .
C(9) H(6) 0.950 .
C(9) H(7) 0.950 .
C(9) H(8) 0.950 .
C(10) H(9) 0.950 .
C(10) H(10) 0.950 .
C(10) H(11) 0.950 .
C(11) H(12) 0.950 .
C(11) H(13) 0.950 .
C(11) H(14) 0.950 .
C(12) H(15) 0.950 .
C(12) H(16) 0.950 .
C(14) H(17) 0.950 .
C(15) H(18) 0.950 .
C(16) H(19) 0.950 .
C(20) H(20) 0.950 .
C(20) H(21) 0.950 .
C(20) H(22) 0.950 .
C(21) H(23) 0.950 .
C(21) H(24) 0.950 .
C(21) H(25) 0.950 .
C(22) H(26) 0.950 .
C(22) H(27) 0.950 .
C(22) H(28) 0.950 .
C(23) H(29) 0.950 .
C(23) H(30) 0.950 .
C(25) H(31) 0.950 .
C(26) H(32) 0.950 .
C(27) H(33) 0.950 .
C(28) H(34) 0.950 .

loop_
_geom_contact_atom_site_label_1
_geom_contact_atom_site_label_2
_geom_contact_distance
_geom_contact_site_symmetry_2
O(2) C(1) 3.242(5) 65602
O(2) C(28) 3.387(4) 55602
O(3) C(12) 3.498(5) .
O(3) C(14) 3.497(6) .
O(3) C(23) 3.294(5) 66602
O(4) C(9) 3.497(6) 55401
O(4) C(9) 3.545(5) 55602
O(5) O(7) 3.499(10) .
O(5) O(7) 3.441(9) 65502
O(5) C(14) 3.380(6) .
O(5) C(23) 3.319(4) 66602
O(5) C(29) 3.558(18) .
O(5) C(30) 3.234(13) .
O(5) C(30) 3.388(12) 65502
O(6) N(3) 3.056(4) 55401
O(6) C(1) 3.580(4) 66602
O(6) C(5) 3.353(5) 55401
O(6) C(9) 3.529(4) 55401
O(6) C(11) 3.556(5) 55401
O(6) C(26) 3.562(5) 56602
O(6) C(27) 3.405(5) 56602
O(7) O(5) 3.499(10) .
O(7) O(5) 3.441(9) 65502
N(3) O(6) 3.056(4) 55601
N(3) C(29) 3.366(18) 65602
N(4) C(21) 3.418(5) 55602
N(5) C(15) 3.563(5) 65602
C(1) O(2) 3.242(5) 65602
C(1) O(6) 3.580(4) 66602
C(5) O(6) 3.353(5) 55601
C(5) C(29) 3.163(16) 65602
C(6) C(29) 3.183(19) 65602
C(9) O(4) 3.497(6) 55601
C(9) O(4) 3.545(5) 55602
C(9) O(6) 3.529(4) 55601
C(9) C(9) 3.575(8) 55702
C(10) C(16) 3.534(5) 55602
C(11) O(6) 3.556(5) 55601
C(11) C(26) 3.577(6) 56702
C(12) O(3) 3.498(5) .
C(14) O(3) 3.497(6) .
C(14) O(5) 3.380(6) .
C(15) N(5) 3.563(5) 65602
C(15) C(29) 3.368(16) .
C(16) C(10) 3.534(5) 55602
C(16) C(17) 3.549(6) 65602
C(17) C(16) 3.549(6) 65602
C(17) C(21) 3.480(6) 55602
C(21) N(4) 3.418(5) 55602
C(21) C(17) 3.480(6) 55602
C(23) O(3) 3.294(5) 66602
C(23) O(5) 3.319(4) 66602
C(26) O(6) 3.562(5) 56602
C(26) C(11) 3.577(6) 56702
C(27) O(6) 3.405(5) 56602
C(28) O(2) 3.387(4) 55602
C(29) O(5) 3.558(18) .
C(29) N(3) 3.366(18) 65602
C(29) C(5) 3.163(16) 65602
C(29) C(6) 3.183(19) 65602
C(29) C(15) 3.368(16) .
C(30) O(5) 3.234(13) .
C(30) O(5) 3.388(12) 65502
Cu(1) H(25) 3.220 55602
Cl(1) H(2) 3.332 66602
Cl(1) H(5) 3.252 55401
Cl(1) H(8) 3.373 55401
Cl(1) H(17) 3.533 .
Cl(1) H(29) 3.192 66602
Cl(1) H(30) 3.217 66602
Cl(1) H(32) 3.316 56602
Cl(1) H(33) 3.497 56602
Cl(1) H(35) 3.224 55401
O(1) H(25) 3.598 55602
O(2) H(1) 2.385 65602
O(2) H(2) 3.349 65602
O(2) H(9) 3.288 55602
O(2) H(33) 3.552 55602
O(2) H(34) 2.656 55602
O(3) H(2) 2.858 66602
O(3) H(15) 2.864 .
O(3) H(16) 3.577 .
O(3) H(16) 3.343 66602
O(3) H(17) 3.204 .
O(3) H(24) 3.264 55602
O(3) H(29) 3.191 66602
O(3) H(30) 2.693 66602
O(3) H(32) 3.551 56602
O(3) H(33) 3.303 56602
O(4) H(6) 2.611 55602
O(4) H(7) 3.199 55401
O(4) H(8) 2.914 55401
O(4) H(10) 3.253 55602
O(4) H(21) 2.912 55602
O(4) H(23) 3.583 55602
O(4) H(24) 3.069 55602
O(4) H(32) 2.866 56602
O(5) H(5) 2.727 55401
O(5) H(17) 2.855 .
O(5) H(18) 3.537 .
O(5) H(29) 2.883 66602
O(5) H(30) 2.889 66602
O(5) H(31) 3.259 66602
O(5) H(35) 3.466 55401
O(6) H(2) 2.748 66602
O(6) H(3) 3.074 66602
O(6) H(5) 2.631 55401
O(6) H(7) 3.482 55401
O(6) H(8) 2.914 55401
O(6) H(12) 2.731 55401
O(6) H(29) 2.993 66602
O(6) H(32) 3.028 56602
O(6) H(33) 2.701 56602
O(6) H(35) 2.140 55401
O(7) H(7) 3.390 65401
O(7) H(10) 3.565 65401
O(7) H(31) 3.416 66602
N(4) H(19) 3.578 65602
N(4) H(24) 3.107 55602
N(4) H(25) 2.987 55602
N(5) H(23) 3.588 55602
N(5) H(25) 3.125 55602
N(6) H(25) 3.600 55602
N(6) H(26) 3.207 55602
C(1) H(19) 3.350 65602
C(1) H(33) 3.324 65501
C(2) H(19) 3.477 65602
C(3) H(9) 3.331 65501
C(3) H(13) 3.108 65501
C(3) H(33) 3.524 65501
C(4) H(13) 2.953 65501
C(4) H(29) 3.336 66702
C(5) H(29) 3.068 66702
C(9) H(6) 3.203 55702
C(9) H(7) 3.475 55702
C(9) H(8) 3.470 55702
C(9) H(32) 3.564 56702
C(10) H(19) 3.213 55602
C(11) H(3) 3.490 45501
C(11) H(4) 3.383 45501
C(11) H(14) 3.478 56702
C(11) H(32) 3.436 56702
C(13) H(24) 3.275 55602
C(14) H(20) 3.432 65602
C(15) H(10) 3.403 55602
C(15) H(22) 3.427 65602
C(16) H(1) 3.404 65602
C(16) H(9) 3.330 55602
C(16) H(10) 3.387 55602
C(16) H(11) 3.303 55602
C(17) H(23) 3.367 55602
C(17) H(24) 3.404 55602
C(17) H(25) 3.103 55602
C(18) H(1) 3.442 65602
C(18) H(34) 3.368 55602
C(20) H(17) 3.479 65602
C(20) H(18) 3.558 65602
C(20) H(31) 3.279 54501
C(20) H(32) 3.374 54501
C(22) H(32) 3.508 54501
C(22) H(34) 3.519 55602
C(23) H(4) 3.541 66702
C(23) H(5) 3.330 66702
C(24) H(4) 3.164 66702
C(25) H(4) 3.204 66702
C(25) H(20) 3.023 56501
C(25) H(27) 2.894 56501
C(26) H(7) 3.466 56702
C(26) H(12) 2.854 56702
C(26) H(13) 3.444 56702
C(26) H(20) 3.317 56501
C(26) H(27) 2.669 56501
C(27) H(2) 3.454 45501
C(27) H(3) 3.421 45501
C(27) H(12) 2.952 56702
C(27) H(26) 3.333 55602
C(27) H(27) 3.422 56501
C(28) H(26) 2.902 55602
C(29) H(5) 3.144 65602
C(29) H(18) 2.440 .
C(29) H(20) 3.458 65602
C(29) H(22) 3.172 65602
C(29) H(35) 3.480 65602
C(30) H(5) 3.450 65602
C(30) H(18) 3.366 .
H(1) O(2) 2.385 65602
H(1) C(16) 3.404 65602
H(1) C(18) 3.442 65602
H(1) H(19) 2.542 65602
H(1) H(28) 3.575 65602
H(1) H(33) 3.409 65501
H(2) Cl(1) 3.332 66602
H(2) O(2) 3.349 65602
H(2) O(3) 2.858 66602
H(2) O(6) 2.748 66602
H(2) C(27) 3.454 65501
H(2) H(33) 2.536 65501
H(3) O(6) 3.074 66602
H(3) C(11) 3.490 65501
H(3) C(27) 3.421 65501
H(3) H(9) 3.105 65501
H(3) H(12) 3.183 66702
H(3) H(13) 2.795 65501
H(3) H(14) 3.340 65501
H(3) H(14) 3.276 66702
H(3) H(33) 2.694 65501
H(3) H(35) 3.486 66702
H(4) C(11) 3.383 65501
H(4) C(23) 3.541 66702
H(4) C(24) 3.164 66702
H(4) C(25) 3.204 66702
H(4) H(13) 2.478 65501
H(4) H(14) 3.509 66702
H(4) H(29) 2.956 66702
H(4) H(31) 3.407 66702
H(5) Cl(1) 3.252 55601
H(5) O(5) 2.727 55601
H(5) O(6) 2.631 55601
H(5) C(23) 3.330 66702
H(5) C(29) 3.144 65602
H(5) C(30) 3.450 65602
H(5) H(29) 2.422 66702
H(6) O(4) 2.611 55602
H(6) C(9) 3.203 55702
H(6) H(6) 3.089 55702
H(6) H(7) 2.992 55702
H(6) H(8) 2.987 55702
H(7) O(4) 3.199 55601
H(7) O(6) 3.482 55601
H(7) O(7) 3.390 45601
H(7) C(9) 3.475 55702
H(7) C(26) 3.466 56702
H(7) H(6) 2.992 55702
H(7) H(8) 3.277 55702
H(7) H(32) 2.777 56702
H(8) Cl(1) 3.373 55601
H(8) O(4) 2.914 55601
H(8) O(6) 2.914 55601
H(8) C(9) 3.470 55702
H(8) H(6) 2.987 55702
H(8) H(7) 3.277 55702
H(9) O(2) 3.288 55602
H(9) C(3) 3.331 45501
H(9) C(16) 3.330 55602
H(9) H(3) 3.105 45501
H(9) H(19) 2.775 55602
H(10) O(4) 3.253 55602
H(10) O(7) 3.565 45601
H(10) C(15) 3.403 55602
H(10) C(16) 3.387 55602
H(10) H(18) 3.211 55602
H(10) H(19) 3.191 55602
H(11) C(16) 3.303 55602
H(11) H(19) 3.150 55602
H(12) O(6) 2.731 55601
H(12) C(26) 2.854 56702
H(12) C(27) 2.952 56702
H(12) H(3) 3.183 66702
H(12) H(14) 3.528 56702
H(12) H(32) 2.663 56702
H(12) H(33) 2.843 56702
H(13) C(3) 3.108 45501
H(13) C(4) 2.953 45501
H(13) C(26) 3.444 56702
H(13) H(3) 2.795 45501
H(13) H(4) 2.478 45501
H(13) H(14) 3.334 56702
H(13) H(32) 3.451 56702
H(14) C(11) 3.478 56702
H(14) H(3) 3.340 45501
H(14) H(3) 3.276 66702
H(14) H(4) 3.509 66702
H(14) H(12) 3.528 56702
H(14) H(13) 3.334 56702
H(14) H(14) 3.025 56702
H(15) O(3) 2.864 .
H(15) H(16) 3.222 66602
H(15) H(24) 3.312 55602
H(16) O(3) 3.577 .
H(16) O(3) 3.343 66602
H(16) H(15) 3.222 66602
H(16) H(16) 3.299 66602
H(16) H(28) 3.306 65602
H(16) H(30) 3.225 66602
H(17) Cl(1) 3.533 .
H(17) O(3) 3.204 .
H(17) O(5) 2.855 .
H(17) C(20) 3.479 65602
H(17) H(20) 2.821 65602
H(17) H(22) 3.455 65602
H(17) H(28) 3.364 65602
H(17) H(30) 3.068 66602
H(17) H(31) 3.285 66602
H(18) O(5) 3.537 .
H(18) C(20) 3.558 65602
H(18) C(29) 2.440 .
H(18) C(30) 3.366 .
H(18) H(10) 3.211 55602
H(18) H(20) 3.317 65602
H(18) H(22) 2.941 65602
H(18) H(36) 3.521 65602
H(19) N(4) 3.578 65602
H(19) C(1) 3.350 65602
H(19) C(2) 3.477 65602
H(19) C(10) 3.213 55602
H(19) H(1) 2.542 65602
H(19) H(9) 2.775 55602
H(19) H(10) 3.191 55602
H(19) H(11) 3.150 55602
H(20) C(14) 3.432 65602
H(20) C(25) 3.023 54501
H(20) C(26) 3.317 54501
H(20) C(29) 3.458 65602
H(20) H(17) 2.821 65602
H(20) H(18) 3.317 65602
H(20) H(31) 2.393 54501
H(20) H(32) 2.993 54501
H(21) O(4) 2.912 55602
H(21) H(31) 3.448 54501
H(21) H(32) 2.958 54501
H(22) C(15) 3.427 65602
H(22) C(29) 3.172 65602
H(22) H(17) 3.455 65602
H(22) H(18) 2.941 65602
H(23) O(4) 3.583 55602
H(23) N(5) 3.588 55602
H(23) C(17) 3.367 55602
H(23) H(25) 3.511 55602
H(24) O(3) 3.264 55602
H(24) O(4) 3.069 55602
H(24) N(4) 3.107 55602
H(24) C(13) 3.275 55602
H(24) C(17) 3.404 55602
H(24) H(15) 3.312 55602
H(25) Cu(1) 3.220 55602
H(25) O(1) 3.598 55602
H(25) N(4) 2.987 55602
H(25) N(5) 3.125 55602
H(25) N(6) 3.600 55602
H(25) C(17) 3.103 55602
H(25) H(23) 3.511 55602
H(25) H(25) 3.387 55602
H(25) H(34) 3.170 55602
H(25) H(36) 3.058 55602
H(26) N(6) 3.207 55602
H(26) C(27) 3.333 55602
H(26) C(28) 2.902 55602
H(26) H(34) 2.949 55602
H(27) C(25) 2.894 54501
H(27) C(26) 2.669 54501
H(27) C(27) 3.422 54501
H(27) H(31) 2.958 54501
H(27) H(32) 2.586 54501
H(28) H(1) 3.575 65602
H(28) H(16) 3.306 65602
H(28) H(17) 3.364 65602
H(28) H(33) 3.592 55602
H(28) H(34) 3.470 55602
H(29) Cl(1) 3.192 66602
H(29) O(3) 3.191 66602
H(29) O(5) 2.883 66602
H(29) O(6) 2.993 66602
H(29) C(4) 3.336 66702
H(29) C(5) 3.068 66702
H(29) H(4) 2.956 66702
H(29) H(5) 2.422 66702
H(30) Cl(1) 3.217 66602
H(30) O(3) 2.693 66602
H(30) O(5) 2.889 66602
H(30) H(16) 3.225 66602
H(30) H(17) 3.068 66602
H(31) O(5) 3.259 66602
H(31) O(7) 3.416 66602
H(31) C(20) 3.279 56501
H(31) H(4) 3.407 66702
H(31) H(17) 3.285 66602
H(31) H(20) 2.393 56501
H(31) H(21) 3.448 56501
H(31) H(27) 2.958 56501
H(32) Cl(1) 3.316 56602
H(32) O(3) 3.551 56602
H(32) O(4) 2.866 56602
H(32) O(6) 3.028 56602
H(32) C(9) 3.564 56702
H(32) C(11) 3.436 56702
H(32) C(20) 3.374 56501
H(32) C(22) 3.508 56501
H(32) H(7) 2.777 56702
H(32) H(12) 2.663 56702
H(32) H(13) 3.451 56702
H(32) H(20) 2.993 56501
H(32) H(21) 2.958 56501
H(32) H(27) 2.586 56501
H(33) Cl(1) 3.497 56602
H(33) O(2) 3.552 55602
H(33) O(3) 3.303 56602
H(33) O(6) 2.701 56602
H(33) C(1) 3.324 45501
H(33) C(3) 3.524 45501
H(33) H(1) 3.409 45501
H(33) H(2) 2.536 45501
H(33) H(3) 2.694 45501
H(33) H(12) 2.843 56702
H(33) H(28) 3.592 55602
H(34) O(2) 2.656 55602
H(34) C(18) 3.368 55602
H(34) C(22) 3.519 55602
H(34) H(25) 3.170 55602
H(34) H(26) 2.949 55602
H(34) H(28) 3.470 55602
H(35) Cl(1) 3.224 55601
H(35) O(5) 3.466 55601
H(35) O(6) 2.140 55601
H(35) C(29) 3.480 65602
H(35) H(3) 3.486 66702
H(36) H(18) 3.521 65602
H(36) H(25) 3.058 55602

loop_
_geom_torsion_atom_site_label_1
_geom_torsion_atom_site_label_2
_geom_torsion_atom_site_label_3
_geom_torsion_atom_site_label_4
_geom_torsion
_geom_torsion_site_symmetry_1
_geom_torsion_site_symmetry_3
_geom_torsion_site_symmetry_4
O(1) Cu(1) N(1) C(1) 63.6(4) . . .
O(1) Cu(1) N(1) C(12) -177.0(3) . . .
O(1) Cu(1) N(1) C(23) -57.8(4) . . .
N(1) Cu(1) O(1) C(7) 0.9(5) . . .
O(1) Cu(1) N(2) C(2) 172.2(2) . . .
O(1) Cu(1) N(2) C(6) -9.7(3) . . .
N(2) Cu(1) O(1) C(7) 30.4(3) . . .
O(1) Cu(1) N(4) C(13) 174.7(2) . . .
O(1) Cu(1) N(4) C(17) -5.3(3) . . .
N(4) Cu(1) O(1) C(7) 149.0(3) . . .
O(1) Cu(1) N(6) C(24) 144.1(2) . . .
O(1) Cu(1) N(6) C(28) -27.8(3) . . .
N(6) Cu(1) O(1) C(7) -73.8(3) . . .
N(1) Cu(1) N(2) C(2) -18.4(2) . . .
N(1) Cu(1) N(2) C(6) 159.6(3) . . .
N(2) Cu(1) N(1) C(1) 33.5(2) . . .
N(2) Cu(1) N(1) C(12) 152.9(2) . . .
N(2) Cu(1) N(1) C(23) -87.9(2) . . .
N(1) Cu(1) N(4) C(13) -16.6(2) . . .
N(1) Cu(1) N(4) C(17) 163.4(3) . . .
N(4) Cu(1) N(1) C(1) -88.2(2) . . .
N(4) Cu(1) N(1) C(12) 31.3(2) . . .
N(4) Cu(1) N(1) C(23) 150.4(2) . . .
N(1) Cu(1) N(6) C(24) -14.8(2) . . .
N(1) Cu(1) N(6) C(28) 173.3(3) . . .
N(6) Cu(1) N(1) C(1) 141.5(2) . . .
N(6) Cu(1) N(1) C(12) -99.1(2) . . .
N(6) Cu(1) N(1) C(23) 20.1(2) . . .
N(2) Cu(1) N(4) C(13) -86.7(3) . . .
N(2) Cu(1) N(4) C(17) 93.2(3) . . .
N(4) Cu(1) N(2) C(2) 53.8(3) . . .
N(4) Cu(1) N(2) C(6) -128.2(3) . . .
N(2) Cu(1) N(6) C(24) 58.7(3) . . .
N(2) Cu(1) N(6) C(28) -113.2(3) . . .
N(6) Cu(1) N(2) C(2) -93.1(2) . . .
N(6) Cu(1) N(2) C(6) 85.0(3) . . .
N(4) Cu(1) N(6) C(24) -84.4(2) . . .
N(4) Cu(1) N(6) C(28) 103.8(3) . . .
N(6) Cu(1) N(4) C(13) 52.1(3) . . .
N(6) Cu(1) N(4) C(17) -128.0(3) . . .
Cu(1) O(1) C(7) N(3) -36.4(6) . . .
Cu(1) O(1) C(7) C(8) 142.9(3) . . .
C(30) O(7) C(30) C(29) 179.5(13) . 65502 65502
C(30) O(7) C(30) C(29) 179.5(14) 65502 . .
Cu(1) N(1) C(1) C(2) -43.7(2) . . .
Cu(1) N(1) C(12) C(13) -40.3(3) . . .
Cu(1) N(1) C(23) C(24) -22.5(4) . . .
C(1) N(1) C(12) C(13) 71.0(4) . . .
C(12) N(1) C(1) C(2) -153.2(3) . . .
C(1) N(1) C(23) C(24) -137.5(3) . . .
C(23) N(1) C(1) C(2) 73.5(4) . . .
C(12) N(1) C(23) C(24) 88.4(4) . . .
C(23) N(1) C(12) C(13) -155.4(3) . . .
Cu(1) N(2) C(2) C(1) -1.0(4) . . .
Cu(1) N(2) C(2) C(3) 180.0(2) . . .
Cu(1) N(2) C(6) N(3) -5.4(5) . . .
Cu(1) N(2) C(6) C(5) 178.6(2) . . .
C(2) N(2) C(6) N(3) 172.6(3) . . .
C(2) N(2) C(6) C(5) -3.4(5) . . .
C(6) N(2) C(2) C(1) -179.3(3) . . .
C(6) N(2) C(2) C(3) 1.7(5) . . .
C(6) N(3) C(7) O(1) 12.4(7) . . .
C(6) N(3) C(7) C(8) -166.9(4) . . .
C(7) N(3) C(6) N(2) 10.7(6) . . .
C(7) N(3) C(6) C(5) -173.0(4) . . .
Cu(1) N(4) C(13) C(12) -2.4(4) . . .
Cu(1) N(4) C(13) C(14) -179.1(3) . . .
Cu(1) N(4) C(17) N(5) -0.3(5) . . .
Cu(1) N(4) C(17) C(16) 179.4(3) . . .
C(13) N(4) C(17) N(5) 179.6(3) . . .
C(13) N(4) C(17) C(16) -0.7(5) . . .
C(17) N(4) C(13) C(12) 177.7(3) . . .
C(17) N(4) C(13) C(14) 0.9(5) . . .
C(17) N(5) C(18) O(2) 2.2(7) . . .
C(17) N(5) C(18) C(19) -176.2(3) . . .
C(18) N(5) C(17) N(4) 176.4(3) . . .
C(18) N(5) C(17) C(16) -3.2(6) . . .
Cu(1) N(6) C(24) C(23) 6.5(4) . . .
Cu(1) N(6) C(24) C(25) -172.6(3) . . .
Cu(1) N(6) C(28) C(27) 171.7(3) . . .
C(24) N(6) C(28) C(27) -0.2(4) . . .
C(28) N(6) C(24) C(23) 179.2(3) . . .
C(28) N(6) C(24) C(25) 0.1(4) . . .
N(1) C(1) C(2) N(2) 32.4(4) . . .
N(1) C(1) C(2) C(3) -148.6(3) . . .
N(2) C(2) C(3) C(4) 0.6(6) . . .
C(1) C(2) C(3) C(4) -178.4(3) . . .
C(2) C(3) C(4) C(5) -1.2(6) . . .
C(3) C(4) C(5) C(6) -0.3(6) . . .
C(4) C(5) C(6) N(2) 2.7(6) . . .
C(4) C(5) C(6) N(3) -173.5(4) . . .
O(1) C(7) C(8) C(9) 119.3(4) . . .
O(1) C(7) C(8) C(10) 0.4(6) . . .
O(1) C(7) C(8) C(11) -119.2(4) . . .
N(3) C(7) C(8) C(9) -61.4(4) . . .
N(3) C(7) C(8) C(10) 179.8(4) . . .
N(3) C(7) C(8) C(11) 60.2(5) . . .
N(1) C(12) C(13) N(4) 32.6(4) . . .
N(1) C(12) C(13) C(14) -150.6(3) . . .
N(4) C(13) C(14) C(15) -0.6(6) . . .
C(12) C(13) C(14) C(15) -177.2(4) . . .
C(13) C(14) C(15) C(16) -0.1(5) . . .
C(14) C(15) C(16) C(17) 0.4(6) . . .
C(15) C(16) C(17) N(4) 0.0(5) . . .
C(15) C(16) C(17) N(5) 179.7(4) . . .
O(2) C(18) C(19) C(20) 131.8(4) . . .
O(2) C(18) C(19) C(21) -106.2(4) . . .
O(2) C(18) C(19) C(22) 13.1(6) . . .
N(5) C(18) C(19) C(20) -49.9(5) . . .
N(5) C(18) C(19) C(21) 72.2(4) . . .
N(5) C(18) C(19) C(22) -168.5(4) . . .
N(1) C(23) C(24) N(6) 12.4(5) . . .
N(1) C(23) C(24) C(25) -168.5(3) . . .
N(6) C(24) C(25) C(26) 0.3(5) . . .
C(23) C(24) C(25) C(26) -178.7(4) . . .
C(24) C(25) C(26) C(27) -0.7(6) . . .
C(25) C(26) C(27) C(28) 0.6(6) . . .
C(26) C(27) C(28) N(6) -0.2(5) . . .
O(7) C(30) C(30) C(29) -2(5) . 65502 65502
O(7) C(30) C(30) C(29) 178(5) 65502 65502 65502
C(29) C(30) C(30) O(7) -178(6) . 65502 .
C(29) C(30) C(30) O(7) 2(5) . 65502 65502
